data_2016617
loop_
_publ_author_name
'Fallahpour, Reza-Ali'
'Linden, Anthony'

_publ_section_title
;
 4'-Iodo-2,2':6',2''-terpyridine
;
_journal_coeditor_code SK3224
_journal_issue 5
_journal_name_full 'Acta Crystallographica Section C'
_journal_page_first o283
_journal_page_last o285
_journal_paper_doi 10.1107/S0108270108010354
_journal_volume 64
_journal_year 2008
_chemical_formula_iupac 'C15 H10 I N3'
_chemical_formula_moiety 'C15 H10 I N3'
_chemical_formula_sum 'C15 H10 I N3'
_chemical_formula_weight 359.17
_chemical_name_systematic
;
4'-iodo-2,2':6',2''-terpyridine
;
_space_group_IT_number 33
_symmetry_cell_setting orthorhombic
_symmetry_space_group_name_Hall 'P 2c -2n'
_symmetry_space_group_name_H-M 'P n a 21'
_atom_sites_solution_hydrogens geom
_atom_sites_solution_primary direct
_atom_sites_solution_secondary difmap
_audit_creation_method SHELXL-97
_cell_angle_alpha 90.00
_cell_angle_beta 90.00
_cell_angle_gamma 90.00
_cell_formula_units_Z 4
_cell_length_a 7.4518(2)
_cell_length_b 17.2432(3)
_cell_length_c 10.0691(2)
_cell_measurement_reflns_used 15271
_cell_measurement_temperature 160.0(10)
_cell_measurement_theta_max 30.0
_cell_measurement_theta_min 2.0
_cell_volume 1293.81(5)
_computing_cell_refinement 'DENZO-SMN (Otwinowski & Minor, 1997)'
_computing_data_collection 'COLLECT (Nonius, 2000)'
_computing_data_reduction 'DENZO-SMN and SCALEPACK (Otwinowski & Minor, 1997)'
_computing_molecular_graphics 'ORTEPII (Johnson, 1976)'
_computing_publication_material 'SHELXL97 (Sheldrick, 2008) and PLATON (Spek, 2003)'
_computing_structure_refinement 'SHELXL97 (Sheldrick, 2008)'
_computing_structure_solution 'SIR92 (Altomare <i>et al.</i>,  1994)'
_diffrn_ambient_temperature 160.0(10)
_diffrn_detector_area_resol_mean 9
_diffrn_measured_fraction_theta_full 0.989
_diffrn_measured_fraction_theta_max 0.989
_diffrn_measurement_device_type 'Nonius KappaCCD area-detector'
_diffrn_measurement_method '\w scans with \k offsets'
_diffrn_radiation_monochromator 'horizontally mounted graphite crystal'
_diffrn_radiation_source 'Nonius FR590 sealed tube generator'
_diffrn_radiation_type 'Mo K\a'
_diffrn_radiation_wavelength 0.71073
_diffrn_reflns_av_R_equivalents 0.0545
_diffrn_reflns_av_sigmaI/netI 0.0307
_diffrn_reflns_limit_h_max 10
_diffrn_reflns_limit_h_min -10
_diffrn_reflns_limit_k_max 24
_diffrn_reflns_limit_k_min -24
_diffrn_reflns_limit_l_max 14
_diffrn_reflns_limit_l_min -14
_diffrn_reflns_number 19500
_diffrn_reflns_theta_full 30.02
_diffrn_reflns_theta_max 30.02
_diffrn_reflns_theta_min 2.34
_diffrn_standards_decay_% 0
_diffrn_standards_number 0
_exptl_absorpt_coefficient_mu 2.464
_exptl_absorpt_correction_T_max 0.544
_exptl_absorpt_correction_T_min 0.448
_exptl_absorpt_correction_type multi-scan
_exptl_absorpt_process_details '(Blessing, 1995)'
_exptl_crystal_colour colourless
_exptl_crystal_density_diffrn 1.844
_exptl_crystal_density_method 'not measured'
_exptl_crystal_description prism
_exptl_crystal_F_000 696
_exptl_crystal_size_max 0.30
_exptl_crystal_size_mid 0.28
_exptl_crystal_size_min 0.25
_refine_diff_density_max 0.788
_refine_diff_density_min -1.867
_refine_ls_abs_structure_details 'Flack & Bernardinelli (1999, 2000), 1738 Friedel pairs'
_refine_ls_abs_structure_Flack 0.03(3)
_refine_ls_extinction_method none
_refine_ls_goodness_of_fit_ref 1.053
_refine_ls_hydrogen_treatment constr
_refine_ls_matrix_type full
_refine_ls_number_parameters 172
_refine_ls_number_reflns 3712
_refine_ls_number_restraints 1
_refine_ls_restrained_S_all 1.053
_refine_ls_R_factor_all 0.0422
_refine_ls_R_factor_gt 0.0400
_refine_ls_shift/su_max 0.001
_refine_ls_shift/su_mean 0.000
_refine_ls_structure_factor_coef Fsqd
_refine_ls_weighting_details 'w=1/[\s^2^(Fo^2^)+(0.0449P)^2^+5.4428P] where P=(Fo^2^+2Fc^2^)/3'
_refine_ls_weighting_scheme calc
_refine_ls_wR_factor_gt 0.0946
_refine_ls_wR_factor_ref 0.0961
_reflns_number_gt 3524
_reflns_number_total 3713
_reflns_threshold_expression I>2\s(I)
_cod_data_source_file sk3224.cif
_cod_data_source_block I
_cod_database_code 2016617
_cod_database_fobs_code 2016617

loop_
_symmetry_equiv_pos_as_xyz
'x, y, z'
'-x, -y, z+1/2'
'-x+1/2, y+1/2, z+1/2'
'x+1/2, -y+1/2, z'

loop_
_atom_site_type_symbol
_atom_site_label
_atom_site_fract_x
_atom_site_fract_y
_atom_site_fract_z
_atom_site_U_iso_or_equiv
_atom_site_adp_type
_atom_site_calc_flag
_atom_site_refinement_flags
_atom_site_occupancy
I I1 0.34425(3) 0.559690(13) 0.39444(6) 0.01972(9) Uani d . 1
N N1 0.4181(5) 0.7922(2) 0.6643(4) 0.0135(6) Uani d . 1
N N8 0.3567(6) 0.8850(3) 0.3472(5) 0.0174(10) Uani d . 1
N N14 0.5254(5) 0.6454(2) 0.9086(5) 0.0198(8) Uani d . 1
C C2 0.3750(6) 0.7977(3) 0.5350(4) 0.0142(8) Uani d . 1
C C3 0.3506(6) 0.7337(3) 0.4524(5) 0.0171(8) Uani d . 1
H H3 0.3195 0.7396 0.3615 0.021 Uiso calc R 1
C C4 0.3740(6) 0.6607(2) 0.5088(4) 0.0135(7) Uani d . 1
C C5 0.4212(6) 0.6536(2) 0.6412(4) 0.0156(8) Uani d . 1
H H5 0.4404 0.6041 0.6801 0.019 Uiso calc R 1
C C6 0.4397(6) 0.7210(2) 0.7153(4) 0.0140(7) Uani d . 1
C C7 0.3595(7) 0.8778(4) 0.4813(5) 0.0170(11) Uani d . 1
C C9 0.3459(6) 0.9560(3) 0.2967(6) 0.0208(10) Uani d . 1
H H9 0.3452 0.9612 0.2028 0.025 Uiso calc R 1
C C10 0.3356(6) 1.0230(3) 0.3725(5) 0.0197(12) Uani d . 1
H H10 0.3314 1.0726 0.3315 0.024 Uiso calc R 1
C C11 0.3315(7) 1.0156(3) 0.5119(5) 0.0213(9) Uani d . 1
H H11 0.3213 1.0600 0.5674 0.026 Uiso calc R 1
C C12 0.3426(7) 0.9417(3) 0.5658(6) 0.0217(10) Uani d . 1
H H12 0.3389 0.9346 0.6593 0.026 Uiso calc R 1
C C13 0.4838(6) 0.7162(2) 0.8607(4) 0.0142(8) Uani d . 1
C C15 0.5594(7) 0.6399(3) 1.0357(5) 0.0231(10) Uani d . 1
H H15 0.5885 0.5902 1.0702 0.028 Uiso calc R 1
C C16 0.5559(7) 0.7025(3) 1.1246(4) 0.0206(9) Uani d . 1
H H16 0.5833 0.6954 1.2159 0.025 Uiso calc R 1
C C17 0.5116(7) 0.7748(3) 1.0754(5) 0.0211(9) Uani d . 1
H H17 0.5068 0.8187 1.1324 0.025 Uiso calc R 1
C C18 0.4738(6) 0.7819(3) 0.9398(5) 0.0188(8) Uani d . 1
H H18 0.4421 0.8307 0.9027 0.023 Uiso calc R 1

loop_
_atom_site_aniso_label
_atom_site_aniso_U_11
_atom_site_aniso_U_22
_atom_site_aniso_U_33
_atom_site_aniso_U_12
_atom_site_aniso_U_13
_atom_site_aniso_U_23
I1 0.02336(13) 0.01637(12) 0.01942(13) -0.00224(8) -0.0028(2) -0.00483(16)
N1 0.0160(16) 0.0137(16) 0.0108(15) -0.0010(13) 0.0029(13) 0.0015(12)
N8 0.020(2) 0.0143(19) 0.018(2) -0.0098(15) -0.0003(15) -0.0005(17)
N14 0.0304(17) 0.0203(14) 0.009(2) -0.0005(13) -0.0020(17) -0.0015(17)
C2 0.0095(16) 0.0147(18) 0.018(2) -0.0005(14) 0.0018(14) 0.0019(15)
C3 0.023(2) 0.0137(19) 0.0144(19) 0.0030(16) -0.0002(16) 0.0015(15)
C4 0.0120(17) 0.0113(17) 0.0171(19) -0.0011(14) 0.0001(15) -0.0007(15)
C5 0.0162(19) 0.0131(17) 0.0175(19) -0.0009(15) -0.0007(15) 0.0026(15)
C6 0.0138(18) 0.0144(18) 0.0138(18) -0.0023(15) -0.0033(15) 0.0001(14)
C7 0.014(2) 0.021(2) 0.015(2) 0.0002(17) 0.0020(17) 0.0086(19)
C9 0.019(2) 0.028(3) 0.016(2) 0.0014(18) -0.0114(17) 0.007(2)
C10 0.0216(19) 0.0189(18) 0.018(3) -0.0003(14) -0.0044(16) 0.0039(17)
C11 0.026(2) 0.015(2) 0.023(2) 0.0004(17) -0.0033(18) -0.0019(17)
C12 0.026(3) 0.020(2) 0.019(3) -0.0005(17) -0.0072(18) -0.0004(18)
C13 0.0117(16) 0.0185(18) 0.012(2) 0.0022(14) -0.0020(12) 0.0013(13)
C15 0.025(2) 0.020(2) 0.023(2) 0.0012(18) -0.0082(19) -0.0008(18)
C16 0.027(2) 0.024(2) 0.0113(17) -0.0015(18) -0.0006(16) -0.0001(16)
C17 0.030(3) 0.022(2) 0.0115(18) 0.001(2) 0.0003(18) -0.0018(16)
C18 0.021(2) 0.0202(19) 0.0151(17) 0.0057(17) 0.0000(16) 0.0021(15)

loop_
_atom_type_symbol
_atom_type_description
_atom_type_scat_dispersion_real
_atom_type_scat_dispersion_imag
_atom_type_scat_source
C C 0.0033 0.0016
; International Tables for Crystallography (1992).
Vol. C, Tables 4.2.6.8 and 6.1.1.4
;
H H 0.0000 0.0000
; International Tables for Crystallography (1992).
Vol. C, Tables 4.2.6.8 and 6.1.1.4
;
I I -0.4742 1.8119
; International Tables for Crystallography (1992).
Vol. C, Tables 4.2.6.8 and 6.1.1.4
;
N N 0.0061 0.0033
; International Tables for Crystallography (1992).
Vol. C, Tables 4.2.6.8 and 6.1.1.4
;

loop_
_geom_angle_atom_site_label_1
_geom_angle_atom_site_label_2
_geom_angle_atom_site_label_3
_geom_angle
C6 N1 C2 117.7(4)
C9 N8 C7 117.8(6)
C15 N14 C13 117.3(4)
N1 C2 C3 123.6(4)
N1 C2 C7 115.8(4)
C3 C2 C7 120.5(4)
C4 C3 C2 117.1(4)
C4 C3 H3 121.4
C2 C3 H3 121.4
C5 C4 C3 120.3(4)
C5 C4 I1 118.8(3)
C3 C4 I1 120.9(3)
C4 C5 C6 117.9(4)
C4 C5 H5 121.0
C6 C5 H5 121.0
N1 C6 C5 123.3(4)
N1 C6 C13 116.8(4)
C5 C6 C13 119.9(4)
N8 C7 C12 122.2(6)
N8 C7 C2 116.6(6)
C12 C7 C2 121.2(5)
N8 C9 C10 124.1(5)
N8 C9 H9 117.9
C10 C9 H9 117.9
C9 C10 C11 118.3(4)
C9 C10 H10 120.9
C11 C10 H10 120.9
C12 C11 C10 118.1(5)
C12 C11 H11 121.0
C10 C11 H11 121.0
C11 C12 C7 119.4(5)
C11 C12 H12 120.3
C7 C12 H12 120.3
N14 C13 C18 123.2(4)
N14 C13 C6 116.7(4)
C18 C13 C6 120.1(4)
N14 C15 C16 124.5(5)
N14 C15 H15 117.8
C16 C15 H15 117.8
C17 C16 C15 118.0(4)
C17 C16 H16 121.0
C15 C16 H16 121.0
C16 C17 C18 118.5(4)
C16 C17 H17 120.8
C18 C17 H17 120.8
C13 C18 C17 118.5(4)
C13 C18 H18 120.8
C17 C18 H18 120.8

loop_
_geom_bond_atom_site_label_1
_geom_bond_atom_site_label_2
_geom_bond_distance
I1 C4 2.100(4)
N1 C6 1.340(5)
N1 C2 1.344(6)
N8 C9 1.328(7)
N8 C7 1.356(7)
N14 C15 1.308(7)
N14 C13 1.349(5)
C2 C3 1.393(6)
C2 C7 1.487(7)
C3 C4 1.391(6)
C3 H3 0.9500
C4 C5 1.384(6)
C5 C6 1.388(6)
C5 H5 0.9500
C6 C13 1.503(5)
C7 C12 1.398(8)
C9 C10 1.386(8)
C9 H9 0.9500
C10 C11 1.410(7)
C10 H10 0.9500
C11 C12 1.388(7)
C11 H11 0.9500
C12 H12 0.9500
C13 C18 1.387(6)
C15 C16 1.402(7)
C15 H15 0.9500
C16 C17 1.382(7)
C16 H16 0.9500
C17 C18 1.400(6)
C17 H17 0.9500
C18 H18 0.9500

loop_
_geom_hbond_atom_site_label_D
_geom_hbond_atom_site_label_H
_geom_hbond_atom_site_label_A
_geom_hbond_site_symmetry_A
_geom_hbond_distance_DH
_geom_hbond_distance_HA
_geom_hbond_distance_DA
_geom_hbond_angle_DHA
_geom_hbond_publ_flag
C15 H15 I1 2_665 0.95 3.17 3.793(5) 125 yes
C17 H17 N8 1_556 0.95 2.69 3.526(6) 147 yes

loop_
_geom_torsion_atom_site_label_1
_geom_torsion_atom_site_label_2
_geom_torsion_atom_site_label_3
_geom_torsion_atom_site_label_4
_geom_torsion
C6 N1 C2 C3 0.5(6)
C6 N1 C2 C7 -177.6(4)
N1 C2 C3 C4 -0.4(7)
C7 C2 C3 C4 177.6(4)
C2 C3 C4 C5 -0.7(6)
C2 C3 C4 I1 -179.3(3)
C3 C4 C5 C6 1.6(6)
I1 C4 C5 C6 -179.8(3)
C2 N1 C6 C5 0.5(6)
C2 N1 C6 C13 -178.7(4)
C4 C5 C6 N1 -1.5(7)
C4 C5 C6 C13 177.6(4)
C9 N8 C7 C12 3.2(9)
C9 N8 C7 C2 -178.9(4)
N1 C2 C7 N8 165.6(5)
C3 C2 C7 N8 -12.6(7)
N1 C2 C7 C12 -16.6(7)
C3 C2 C7 C12 165.3(5)
C7 N8 C9 C10 -0.7(8)
N8 C9 C10 C11 -1.8(7)
C9 C10 C11 C12 1.6(7)
C10 C11 C12 C7 0.7(7)
N8 C7 C12 C11 -3.3(8)
C2 C7 C12 C11 179.0(5)
C15 N14 C13 C18 -0.7(7)
C15 N14 C13 C6 -178.2(4)
N1 C6 C13 N14 -172.7(4)
C5 C6 C13 N14 8.1(6)
N1 C6 C13 C18 9.7(6)
C5 C6 C13 C18 -169.5(4)
C13 N14 C15 C16 -0.2(8)
N14 C15 C16 C17 0.8(8)
C15 C16 C17 C18 -0.5(8)
N14 C13 C18 C17 1.0(7)
C6 C13 C18 C17 178.5(4)
C16 C17 C18 C13 -0.4(7)

loop_
_cod_related_entry_id
_cod_related_entry_database
_cod_related_entry_code
1 ChemSpider 8793792
